data_2100024
loop_
_publ_author_name
'Richard E. Marsh'

_publ_section_title
;
 Space group <i>P</i>1: an update
;
_journal_issue 3
_journal_name_full 'Acta Crystallographica Section B'
_journal_page_first 359
_journal_page_last 359
_journal_paper_doi 10.1107/S0108768105009651
_journal_volume 61
_journal_year 2005
_chemical_formula_moiety 'C5 H12 N, C16 H13 N4 O S3, 0.5(C3 H6 O)'
_chemical_formula_sum 'C22.5 H28 N5 O1.5 S3'
_space_group_crystal_system triclinic
_space_group_IT_number 2
_space_group_name_Hall '-P 1'
_space_group_name_H-M_alt 'P -1'
_symmetry_space_group_name_H-M 'P -1'
_audit_creation_method CRYM
_cell_angle_alpha 75.76
_cell_angle_beta 69.47
_cell_angle_gamma 73.75
_cell_formula_units_Z 2
_cell_length_a 10.1701
_cell_length_b 12.2024
_cell_length_c 12.3950
_cell_volume 1364.144
_cod_data_source_file bk0148.cif
_cod_data_source_block CIBNIK
_cod_depositor_comments
;
  Added moiety chemical formula and Z value from Marsh (2005) paper.
  The summary chemical formula is calculated from moiety formula using
  AdHocParser
  (svn://www.crystallography.net/cod-tools/trunk/Formulae/AdHocParser.yp,
  revision 1441.)

  Andrius Merkys
  2013-11-11
;
_cod_original_sg_symbol_H-M P-1
_cod_original_formula_sum 'not given'
_cod_database_code 2100024

loop_
_space_group_symop_id
_space_group_symop_operation_xyz
1 x,y,z
2 -x,-y,-z

loop_
_atom_site_label
_atom_site_fract_x
_atom_site_fract_y
_atom_site_fract_z
_atom_site_type_symbol
S1 0.60821 0.32726 0.49578 S
S2 0.63607 0.43382 0.32865 S
S3 0.69069 0.57836 0.12044 S
O1 0.90070 0.67915 0.09870 O
N1 0.79795 0.45980 0.44715 N
N2 0.83845 0.56720 0.26695 N
N3 0.75500 0.34940 0.63020 N
N4 0.67345 0.27115 0.71155 N
C1 0.72935 0.38005 0.53070 C
C2 0.76695 0.49190 0.34885 C
C3 0.81085 0.60750 0.16725 C
C4 0.89080 0.73680 -0.01200 C
C5 0.77830 0.82925 -0.02265 C
C6 0.77855 0.88980 -0.13145 C
C7 0.88965 0.86125 -0.23035 C
C8 1.00010 0.77040 -0.21655 C
C9 1.00130 0.70625 -0.10670 C
C10 0.89710 0.92810 -0.35485 C
C11 0.72150 0.22215 0.80890 C
C12 0.86725 0.19115 0.79725 C
C13 0.91265 0.14220 0.89435 C
C14 0.81930 0.12030 0.99975 C
C15 0.67425 0.14800 1.01280 C
C16 0.62635 0.19815 0.91665 C
N9 1.12440 0.50480 1.29705 N
C33 1.20195 0.50415 1.17115 C
C34 1.35980 0.45440 1.15530 C
C35 1.38750 0.33580 1.22545 C
C36 1.30500 0.33950 1.35235 C
C37 1.14710 0.38700 1.37000 C
H1 0.70073 0.85242 0.04584 H
H2 0.69402 0.95395 -0.13944 H
H3 1.08168 0.75093 -0.28538 H
H4 1.07875 0.63916 -0.09695 H
H5 0.93672 0.20441 0.72119 H
H6 1.01248 0.12264 0.88786 H
H7 0.85327 0.08219 1.06697 H
H8 0.60132 0.13427 1.08951 H
H9 0.52391 0.21623 0.92667 H
H10 0.80494 0.98962 -0.34850 H
H11 0.97105 0.96316 -0.38864 H
H12 0.89078 0.87898 -0.40149 H
H25 1.18160 0.58333 1.12920 H
H26 1.16504 0.45790 1.14239 H
H27 1.40154 0.50366 1.17826 H
H28 1.40594 0.45276 1.07396 H
H29 1.48620 0.30239 1.21524 H
H30 1.35131 0.28162 1.20004 H
H31 1.34465 0.38756 1.37723 H
H32 1.32120 0.26327 1.39749 H
H33 1.10509 0.33560 1.35375 H
H34 1.09965 0.39338 1.45386 H
